data_1563310
loop_
_publ_author_name
'Borna, Marija'
'Hunger, Jens'
'Ormeci, Alim'
'Zahn, Dirk'
'Burkhardt, Ulrich'
'Carrillo-Cabrera, Wilder'
'Cardoso-Gil, Raul'
'Kniep, R\"udiger'

_publ_section_title
;
 High-pressure high-temperature synthesis and crystal structure of the
 isotypic rare earth (RE)--thioborate--sulfides RE9[BS3]2[BS4]3S3,
 (RE=Dy--Lu)
;
_journal_issue 2
_journal_name_full 'Journal of Solid State Chemistry'
_journal_page_first 296
_journal_page_last 303
_journal_paper_doi 10.1016/j.jssc.2010.11.004
_journal_volume 184
_journal_year 2011
_chemical_formula_moiety 'B3.33 Ho6 S14'
_chemical_formula_structural 'Ho9 (B S3)2(B S4)3 S3'
_chemical_formula_sum 'B3.33 Ho6 S14'
_chemical_formula_weight 1474.56
_chemical_name_systematic 'Holmium thioborate'
_space_group_IT_number 173
_space_group_name_Hall 'P 6c'
_space_group_name_H-M_alt 'P 63'
_symmetry_cell_setting hexagonal
_symmetry_space_group_name_Hall 'P 6c'
_symmetry_space_group_name_H-M 'P 63'
_cell_angle_alpha 90.0
_cell_angle_beta 90.0
_cell_angle_gamma 120.0
_cell_formula_units_Z 1
_cell_length_a 9.3703(1)
_cell_length_b 9.3703
_cell_length_c 5.8826(1)
_cell_measurement_reflns_used 36
_cell_measurement_temperature 298
_cell_measurement_theta_max 42.457
_cell_measurement_theta_min 1.500
_cell_volume 447.308(9)
_computing_structure_refinement GSAS
_diffrn_ambient_temperature 298
_diffrn_measurement_device_type 'STOE StadiP-MP diffractometer'
_diffrn_radiation_monochromator 'curved germanium (111)'
_diffrn_radiation_polarisn_ratio 0.693
_diffrn_radiation_probe x-ray
_diffrn_radiation_source 'fine-focus sealed tube'
_diffrn_radiation_type 'Cu K\a~1~'
_diffrn_radiation_wavelength 1.540598
_exptl_absorpt_coefficient_mu 62.12
_exptl_crystal_density_diffrn 5.471
_exptl_crystal_density_method 'not measured'
_exptl_crystal_F_000 642
_pd_calc_method 'Rietveld Refinement'
_pd_char_colour red
_pd_char_particle_morphology 'size < 0.40mm'
_pd_meas_2theta_range_inc 0.02
_pd_meas_2theta_range_max 109.98
_pd_meas_2theta_range_min 10.0
_pd_meas_number_of_points 5000
_pd_meas_scan_method step
_pd_phase_name Ho9B5S21
_pd_proc_2theta_range_inc 0.02
_pd_proc_2theta_range_max 109.98
_pd_proc_2theta_range_min 10.0
_pd_proc_ls_background_function
;  
 GSAS Background function number 1 with 20 terms.
 Shifted Chebyshev function of 1st kind
      1:    5581.40     2:   -5855.63     3:    3148.55     4:   -931.160    
      5:   -122.461     6:    416.446     7:   -231.139     8:   -15.6662    
      9:    113.497    10:   -164.726    11:    149.014    12:   -20.6830    
     13:   -37.2933    14:    81.5655    15:   -80.2645    16:    9.40406    
     17:    21.9092    18:   -33.8830    19:    45.6240    20:   -60.6531    
;
_pd_proc_ls_peak_cutoff 0.00001
_pd_proc_ls_profile_function
;
 CW Profile function number 3 with  19 terms
 Pseudovoigt profile coefficients as parameterized in
 P. Thompson, D.E. Cox & J.B. Hastings (1987). J. Appl. Cryst.,20,79-83.
 Asymmetry correction of L.W. Finger, D.E. Cox & A. P. Jephcoat (1994).
 J. Appl. Cryst.,27,892-900.
 #1(GU)   =   45.761 #2(GV)   =  -15.576 #3(GW)   =    6.350
 #4(GP)   =    6.098 #5(LX)   =    2.795 #6(LY)   =   21.699
 #7(S/L)  =   0.0005 #8(H/L)  =   0.0005
 #9(trns) =    -2.86 #10(shft)=   3.0054
 #11(stec)=    -3.39 #12(ptec)=     2.63 #13(sfec)=     0.00
 #14(L11) =    0.030 #15(L22) =    0.078 #16(L33) =    0.120
 #17(L12) =    0.024 #18(L13) =   -0.375 #19(L23) =   -0.411
 Peak tails are ignored  where the intensity is below 0.0000 times the peak
   Aniso. broadening axis   0.0   0.0   1.0
;
_pd_proc_ls_prof_R_factor 0.0247
_pd_proc_ls_prof_wR_expected 0.0138
_pd_proc_ls_prof_wR_factor 0.0469
_pd_proc_number_of_points 5000
_pd_spec_mounting capillary
_pd_spec_mount_mode transmission
_refine_ls_goodness_of_fit_all 1.74
_refine_ls_matrix_type full
_refine_ls_number_constraints 2
_refine_ls_number_parameters 15
_refine_ls_number_restraints 3
_refine_ls_R_Fsqd_factor 0.06374
_refine_ls_shift/su_max 0.02
_refine_ls_shift/su_mean 0.01
_refine_ls_weighting_scheme calc
_reflns_d_resolution_high 0.943
_reflns_d_resolution_low 8.114
_reflns_limit_h_max 9
_reflns_limit_h_min 0
_reflns_limit_k_max 10
_reflns_limit_k_min 0
_reflns_limit_l_max 7
_reflns_limit_l_min 0
_reflns_number_total 418
_cod_data_source_file JSSC-2011-184-296.cif
_cod_data_source_block Ho5B9S21
_cod_depositor_comments
;
The following automatic conversions were performed:

data item '_geom_angle_publ_flag' value 'N' was changed to 'n' in
accordance with the built-in table derived from the CIF Core
dictionary named 'cif_core.dic' version 2.4.5 last updated on
2014-11-21 (48 times).

data item '_geom_bond_publ_flag' value 'N' was changed to 'n' in
accordance with the built-in table derived from the CIF Core
dictionary named 'cif_core.dic' version 2.4.5 last updated on
2014-11-21 (26 times).

Automatic conversion script
Id: cif_fix_values 8369 2020-08-20 11:38:08Z andrius 
;
_cod_original_cell_volume 447.31(1)
_cod_database_code 1563310

loop_
_symmetry_equiv_pos_site_id
_symmetry_equiv_pos_as_xyz
1 +x,+y,+z
2 x-y,+x,+z+1/2
3 -y,x-y,+z
4 -x,-y,+z+1/2
5 y-x,-x,+z
6 +y,y-x,+z+1/2

loop_
_atom_site_type_symbol
_atom_site_label
_atom_site_fract_x
_atom_site_fract_y
_atom_site_fract_z
_atom_site_occupancy
_atom_site_thermal_displace_type
_atom_site_U_iso_or_equiv
_atom_site_symmetry_multiplicity
Ho Ho1 0.37830(13) 0.15062(12) 0.3161(8) 1.0 Uiso 0.0239(2) 6
S S1 0.1371(6) 0.2341(4) 0.3867(9) 1.0 Uiso 0.0154(7) 6
S S2 0.1130(5) 0.5379(6) 0.1139(9) 1.0 Uiso 0.0154(7) 6
S S3 0.3333 0.6667 0.5637(12) 1.0 Uiso 0.0154(7) 2
B B1 0.3333 0.6667 0.2364(21) 1.0 Uiso 0.0154(7) 2
B B2 0.0 0.0 0.3867(9) 0.66667 Uiso 0.0154(7) 2

loop_
_atom_type_symbol
_atom_type_number_in_cell
_atom_type_scat_dispersion_real
_atom_type_scat_dispersion_imag
_atom_type_scat_source
Ho 6.0 0.000 0.000 International_Tables_Vol_C
S 14.0 0.000 0.000 International_Tables_Vol_C
B 3.333 0.000 0.000 International_Tables_Vol_C

loop_
_geom_angle_atom_site_label_1
_geom_angle_atom_site_label_2
_geom_angle_atom_site_label_3
_geom_angle
_geom_angle_site_symmetry_1
_geom_angle_site_symmetry_2
_geom_angle_site_symmetry_3
_geom_angle_publ_flag
S1 Ho1 S1 74.42(15) 1_555 . 5_555 n
S1 Ho1 S1 78.26(14) 1_555 . 6_554 n
S1 Ho1 S2 130.47(18) 1_555 . 2_655 n
S1 Ho1 S2 140.98(15) 1_555 . 5_555 n
S1 Ho1 S2 77.68(12) 1_555 . 6_555 n
S1 Ho1 S3 125.64(10) 1_555 . 2_654 n
S1 Ho1 S1 79.43(13) 5_555 . 6_554 n
S1 Ho1 S2 99.21(14) 5_555 . 2_655 n
S1 Ho1 S2 72.93(13) 5_555 . 5_555 n
S1 Ho1 S2 128.18(17) 5_555 . 6_555 n
S1 Ho1 S3 148.87(15) 5_555 . 2_654 n
S1 Ho1 S2 150.21(15) 6_554 . 2_655 n
S1 Ho1 S2 75.29(15) 6_554 . 5_555 n
S1 Ho1 S2 135.25(16) 6_554 . 6_555 n
S1 Ho1 S3 82.05(17) 6_554 . 2_654 n
S2 Ho1 S2 75.90(8) 2_655 . 5_555 n
S2 Ho1 S2 68.37(17) 2_655 . 6_555 n
S2 Ho1 S3 84.86(14) 2_655 . 2_654 n
S2 Ho1 S2 140.48(14) 5_555 . 6_555 n
S2 Ho1 S3 78.30(12) 5_555 . 2_654 n
S2 Ho1 S3 82.15(14) 6_555 . 2_654 n
Ho1 S1 Ho1 100.32(17) 1_555 . 2_555 n
Ho1 S1 Ho1 156.70(19) 1_555 . 3_555 n
Ho1 S1 B2 81.41(16) 1_555 . 1_555 n
Ho1 S1 Ho1 102.06(17) 2_555 . 3_555 n
Ho1 S1 B2 115.05(8) 2_555 . 1_555 n
Ho1 S1 B2 83.32(17) 3_555 . 1_555 n
Ho1 S2 Ho1 94.63(15) 2_554 . 3_555 n
Ho1 S2 Ho1 95.64(17) 2_554 . 6_564 n
Ho1 S2 B1 89.6(3) 2_554 . 1_555 n
Ho1 S2 Ho1 140.02(17) 3_555 . 6_564 n
Ho1 S2 B1 124.6(3) 3_555 . 1_555 n
Ho1 S2 B1 94.0(3) 6_564 . 1_555 n
Ho1 S3 Ho1 94.37(18) 2_555 . 4_665 n
Ho1 S3 Ho1 94.38(18) 2_555 . 6_565 n
Ho1 S3 B1 122.10(13) 2_555 . 1_555 n
Ho1 S3 Ho1 94.39(18) 4_665 . 6_565 n
Ho1 S3 B1 122.10(13) 4_665 . 1_555 n
Ho1 S3 B1 122.11(13) 6_565 . 1_555 n
S2 B1 S2 106.9(4) 1_555 . 3_665 n
S2 B1 S2 107.0(4) 1_555 . 5_565 n
S2 B1 S3 111.9(4) 1_555 . 1_555 n
S2 B1 S2 106.9(4) 3_665 . 5_565 n
S2 B1 S3 111.9(4) 3_665 . 1_555 n
S2 B1 S3 111.9(4) 5_565 . 1_555 n
S1 B2 S1 120.0 1_555 . 3_555 n
S1 B2 S1 120.0 1_555 . 5_555 n
S1 B2 S1 120.0 3_555 . 5_555 n

loop_
_geom_bond_atom_site_label_1
_geom_bond_atom_site_label_2
_geom_bond_distance
_geom_bond_site_symmetry_1
_geom_bond_site_symmetry_2
_geom_bond_publ_flag
Ho1 S1 2.768(6) . 1_555 n
Ho1 S1 2.698(6) . 5_555 n
Ho1 S1 2.790(5) . 6_554 n
Ho1 S2 2.692(6) . 2_655 n
Ho1 S2 2.964(5) . 5_555 n
Ho1 S2 2.840(5) . 6_555 n
Ho1 S3 2.794(4) . 2_654 n
S1 Ho1 2.768(6) . 1_555 n
S1 Ho1 2.790(5) . 2_555 n
S1 Ho1 2.698(6) . 3_555 n
S1 B2 1.9087(34) . 1_555 n
S2 Ho1 2.840(5) . 2_554 n
S2 Ho1 2.964(5) . 3_555 n
S2 Ho1 2.692(6) . 6_564 n
S2 B1 1.935(6) . 1_555 n
S3 Ho1 2.795(4) . 2_555 n
S3 Ho1 2.795(4) . 4_665 n
S3 Ho1 2.794(4) . 6_565 n
S3 B1 1.926(12) . 1_555 n
B1 S2 1.935(6) . 1_555 n
B1 S2 1.936(6) . 3_665 n
B1 S2 1.935(6) . 5_565 n
B1 S3 1.926(12) . 1_555 n
B2 S1 1.909(3) . 1_555 n
B2 S1 1.909(3) . 3_555 n
B2 S1 1.909(3) . 5_555 n
